data_4061960
_journal_name_full Organometallics
_journal_year 2003
_chemical_formula_sum 'C20 H27 Co O2'
_chemical_formula_weight 358.35
_space_group_IT_number 1
_symmetry_cell_setting triclinic
_symmetry_space_group_name_Hall 'P 1'
_symmetry_space_group_name_H-M 'P 1'
_cell_angle_alpha 67.67(3)
_cell_angle_beta 83.66(3)
_cell_angle_gamma 89.81(3)
_cell_formula_units_Z 4
_cell_length_a 7.6740(15)
_cell_length_b 13.879(3)
_cell_length_c 17.695(4)
_cell_measurement_temperature 200(2)
_cell_volume 1731.1(6)
_diffrn_ambient_temperature 200(2)
_exptl_crystal_density_diffrn 1.375
_cod_depositor_comments
;
The following automatic conversions were performed:
'_geom_bond_publ_flag' value 'Y' changed to 'y' according to
'/home/saulius/struct/CIF-dictionaries/cif_core.dic' dictionary named
'cif_core.dic' version 2.4.1 from 2010-06-29 (46 times).

Automatic conversion script
Id: cif_fix_enum 1527 2010-12-29 10:47:43Z saulius 
;
_cod_database_code 4061960

loop_
_symmetry_equiv_pos_as_xyz
'x, y, z'

loop_
_atom_site_label
_atom_site_type_symbol
_atom_site_fract_x
_atom_site_fract_y
_atom_site_fract_z
_atom_site_U_iso_or_equiv
_atom_site_adp_type
_atom_site_occupancy
_atom_site_symmetry_multiplicity
_atom_site_calc_flag
_atom_site_refinement_flags
_atom_site_disorder_assembly
_atom_site_disorder_group
Co1 Co 0.86759(10) 0.66193(6) 0.66710(5) 0.0287(3) Uani 1 1 d . . .
O11 O 0.5879(7) 0.7644(5) 0.3963(3) 0.0381(14) Uani 1 1 d . . .
O12 O 0.3533(7) 0.7112(4) 0.4969(3) 0.0351(14) Uani 1 1 d . . .
C1 C 0.9944(11) 0.5757(7) 0.6052(6) 0.035(2) Uani 1 1 d . . .
H1A H 1.1170 0.5896 0.5766 0.042 Uiso 1 1 calc R . .
C2 C 0.8381(10) 0.6159(7) 0.5678(5) 0.0280(19) Uani 1 1 d . . .
C3 C 0.8265(10) 0.6838(7) 0.4789(5) 0.034(2) Uani 1 1 d . . .
H3A H 0.9000 0.6571 0.4421 0.041 Uiso 1 1 calc R . .
H3B H 0.8671 0.7563 0.4670 0.041 Uiso 1 1 calc R . .
C4 C 0.6346(7) 0.6798(5) 0.4663(3) 0.0327(14) Uani 1 1 d . . .
H4A H 0.6062 0.6126 0.4610 0.039 Uiso 1 1 calc R . .
C5 C 0.4031(12) 0.7806(7) 0.4129(5) 0.039(2) Uani 1 1 d . . .
C6 C 0.5122(7) 0.6902(5) 0.5345(3) 0.0293(14) Uani 1 1 d . . .
H6A H 0.5502 0.7524 0.5451 0.035 Uiso 1 1 calc R . .
C7 C 0.5052(10) 0.5945(6) 0.6128(5) 0.032(2) Uani 1 1 d . . .
H7A H 0.4505 0.5342 0.6061 0.038 Uiso 1 1 calc R . .
H7B H 0.4372 0.6067 0.6590 0.038 Uiso 1 1 calc R . .
C8 C 0.6941(11) 0.5755(6) 0.6281(5) 0.030(2) Uani 1 1 d . . .
C9 C 0.7630(11) 0.5146(6) 0.7038(5) 0.033(2) Uani 1 1 d . . .
H9A H 0.6915 0.4751 0.7577 0.040 Uiso 1 1 calc R . .
C10 C 0.9453(11) 0.5116(7) 0.6872(6) 0.037(2) Uani 1 1 d . . .
H10A H 1.0264 0.4713 0.7274 0.044 Uiso 1 1 calc R . .
C11 C 0.3028(12) 0.7443(9) 0.3592(5) 0.059(3) Uani 1 1 d . . .
H11A H 0.3279 0.6715 0.3692 0.088 Uiso 1 1 calc R . .
H11B H 0.3388 0.7878 0.3013 0.088 Uiso 1 1 calc R . .
H11C H 0.1768 0.7500 0.3724 0.088 Uiso 1 1 calc R . .
C12 C 0.3789(14) 0.8915(7) 0.4018(6) 0.058(3) Uani 1 1 d . . .
H12A H 0.4523 0.9099 0.4366 0.087 Uiso 1 1 calc R . .
H12B H 0.2554 0.9010 0.4174 0.087 Uiso 1 1 calc R . .
H12C H 0.4129 0.9365 0.3440 0.087 Uiso 1 1 calc R . .
C13 C 0.9668(13) 0.8075(7) 0.6005(6) 0.051(3) Uani 1 1 d . . .
H13A H 1.0152 0.8176 0.5431 0.062 Uiso 1 1 calc R . .
C14 C 1.0773(12) 0.7547(8) 0.6583(6) 0.052(3) Uani 1 1 d . . .
H14A H 1.1910 0.7355 0.6355 0.063 Uiso 1 1 calc R . .
C15 C 1.0860(16) 0.7813(10) 0.7335(7) 0.089(4) Uani 1 1 d . . .
H15A H 1.2024 0.7642 0.7531 0.107 Uiso 1 1 calc R . .
H15B H 1.0722 0.8571 0.7182 0.107 Uiso 1 1 calc R . .
C16 C 0.9469(15) 0.7230(9) 0.8008(6) 0.070(3) Uani 1 1 d . . .
H16A H 0.8977 0.7706 0.8268 0.084 Uiso 1 1 calc R . .
H16B H 1.0013 0.6658 0.8432 0.084 Uiso 1 1 calc R . .
C17 C 0.7988(13) 0.6771(8) 0.7741(5) 0.049(3) Uani 1 1 d . . .
H17A H 0.7412 0.6127 0.8182 0.059 Uiso 1 1 calc R . .
C18 C 0.6909(12) 0.7313(8) 0.7163(6) 0.048(3) Uani 1 1 d . . .
H18A H 0.5691 0.7000 0.7267 0.058 Uiso 1 1 calc R . .
C19 C 0.7027(14) 0.8500(7) 0.6765(7) 0.069(3) Uani 1 1 d . . .
H19A H 0.5882 0.8758 0.6580 0.083 Uiso 1 1 calc R . .
H19B H 0.7288 0.8785 0.7177 0.083 Uiso 1 1 calc R . .
C20 C 0.8427(17) 0.8882(8) 0.6044(8) 0.086(4) Uani 1 1 d . . .
H20A H 0.7860 0.9144 0.5531 0.103 Uiso 1 1 calc R . .
H20B H 0.9098 0.9475 0.6069 0.103 Uiso 1 1 calc R . .
Co2 Co 0.35705(10) 0.29044(6) 0.48955(5) 0.0263(3) Uani 1 1 d . . .
O21 O 0.6376(7) 0.1755(5) 0.7566(3) 0.0388(14) Uani 1 1 d . . .
O22 O 0.8782(7) 0.2531(4) 0.6625(3) 0.0302(13) Uani 1 1 d . . .
C21 C 0.2385(11) 0.3814(7) 0.5492(5) 0.032(2) Uani 1 1 d . . .
H21A H 0.1159 0.3699 0.5777 0.038 Uiso 1 1 calc R . .
C22 C 0.3903(10) 0.3399(6) 0.5873(5) 0.0270(19) Uani 1 1 d . . .
C23 C 0.4060(10) 0.2717(7) 0.6749(5) 0.036(2) Uani 1 1 d . . .
H23A H 0.3119 0.2163 0.6958 0.044 Uiso 1 1 calc R . .
H23B H 0.3958 0.3133 0.7097 0.044 Uiso 1 1 calc R . .
C24 C 0.5831(7) 0.2246(5) 0.6766(3) 0.0269(13) Uani 1 1 d . . .
H24A H 0.5849 0.1736 0.6490 0.032 Uiso 1 1 calc R . .
C25 C 0.8258(11) 0.1770(7) 0.7430(5) 0.030(2) Uani 1 1 d . . .
C26 C 0.7233(7) 0.3069(5) 0.6341(3) 0.0295(14) Uani 1 1 d . . .
H26A H 0.7067 0.3649 0.6543 0.035 Uiso 1 1 calc R . .
C27 C 0.7261(9) 0.3496(6) 0.5424(5) 0.0288(19) Uani 1 1 d . . .
H27A H 0.7694 0.2975 0.5200 0.035 Uiso 1 1 calc R . .
H27B H 0.8037 0.4133 0.5168 0.035 Uiso 1 1 calc R . .
C28 C 0.5368(10) 0.3749(6) 0.5252(5) 0.027(2) Uani 1 1 d . . .
C29 C 0.4741(11) 0.4376(7) 0.4512(6) 0.034(2) Uani 1 1 d . . .
H29A H 0.5481 0.4744 0.3975 0.041 Uiso 1 1 calc R . .
C30 C 0.2881(12) 0.4437(7) 0.4659(6) 0.039(2) Uani 1 1 d . . .
H30A H 0.2090 0.4855 0.4252 0.047 Uiso 1 1 calc R . .
C31 C 0.8985(11) 0.2052(8) 0.8078(5) 0.045(2) Uani 1 1 d . . .
H31A H 0.8559 0.2729 0.8052 0.068 Uiso 1 1 calc R . .
H31B H 1.0270 0.2092 0.7983 0.068 Uiso 1 1 calc R . .
H31C H 0.8599 0.1519 0.8623 0.068 Uiso 1 1 calc R . .
C32 C 0.8862(13) 0.0721(7) 0.7419(6) 0.053(2) Uani 1 1 d . . .
H32A H 0.8349 0.0583 0.6985 0.079 Uiso 1 1 calc R . .
H32B H 0.8478 0.0165 0.7953 0.079 Uiso 1 1 calc R . .
H32C H 1.0145 0.0744 0.7312 0.079 Uiso 1 1 calc R . .
C33 C 0.2764(11) 0.1418(7) 0.5562(5) 0.037(2) Uani 1 1 d . . .
H33A H 0.2497 0.1245 0.6166 0.045 Uiso 1 1 calc R . .
C34 C 0.1462(12) 0.1924(7) 0.5100(5) 0.039(2) Uani 1 1 d . . .
H34A H 0.0440 0.2071 0.5437 0.047 Uiso 1 1 calc R . .
C35 C 0.0991(12) 0.1860(8) 0.4323(6) 0.059(2) Uani 1 1 d . . .
H35A H 0.0096 0.2374 0.4102 0.071 Uiso 1 1 calc R . .
H35B H 0.0467 0.1157 0.4449 0.071 Uiso 1 1 calc R . .
C36 C 0.2555(12) 0.2064(9) 0.3675(6) 0.057(3) Uani 1 1 d . . .
H36A H 0.3044 0.1393 0.3702 0.069 Uiso 1 1 calc R . .
H36B H 0.2175 0.2422 0.3123 0.069 Uiso 1 1 calc R . .
C37 C 0.3954(11) 0.2729(8) 0.3802(6) 0.045(2) Uani 1 1 d . . .
H37A H 0.4312 0.3386 0.3316 0.053 Uiso 1 1 calc R . .
C38 C 0.5317(11) 0.2284(8) 0.4296(6) 0.043(2) Uani 1 1 d . . .
H38A H 0.6455 0.2698 0.4092 0.051 Uiso 1 1 calc R . .
C39 C 0.5536(13) 0.1169(8) 0.4765(6) 0.061(3) Uani 1 1 d . . .
H39A H 0.6521 0.1093 0.5098 0.074 Uiso 1 1 calc R . .
H39B H 0.5845 0.0821 0.4376 0.074 Uiso 1 1 calc R . .
C40 C 0.3895(12) 0.0628(7) 0.5331(7) 0.057(2) Uani 1 1 d . . .
H40A H 0.4234 0.0080 0.5837 0.068 Uiso 1 1 calc R . .
H40B H 0.3203 0.0289 0.5053 0.068 Uiso 1 1 calc R . .
Co3 Co 0.34200(10) 0.25242(6) 0.98755(5) 0.0284(3) Uani 1 1 d . . .
O31 O 0.8525(7) 0.1354(4) 1.1596(3) 0.0360(14) Uani 1 1 d . . .
O32 O 0.6149(7) 0.0945(4) 1.2592(3) 0.0350(14) Uani 1 1 d . . .
C41 C 0.4482(11) 0.1366(7) 0.9536(5) 0.036(2) Uani 1 1 d . . .
H41A H 0.5221 0.1486 0.9004 0.043 Uiso 1 1 calc R . .
C42 C 0.5143(11) 0.1274(7) 1.0273(5) 0.030(2) Uani 1 1 d . . .
C43 C 0.7006(10) 0.1294(7) 1.0437(5) 0.031(2) Uani 1 1 d . . .
H43A H 0.7709 0.1850 0.9975 0.037 Uiso 1 1 calc R . .
H43B H 0.7536 0.0617 1.0516 0.037 Uiso 1 1 calc R . .
C44 C 0.6927(6) 0.1510(5) 1.1218(3) 0.0264(12) Uani 1 1 d . . .
H44A H 0.6554 0.2238 1.1102 0.032 Uiso 1 1 calc R . .
C45 C 0.7996(10) 0.1219(7) 1.2439(5) 0.031(2) Uani 1 1 d . . .
C46 C 0.5702(7) 0.0772(4) 1.1893(3) 0.0267(13) Uani 1 1 d . . .
H46A H 0.5982 0.0043 1.1956 0.032 Uiso 1 1 calc R . .
C47 C 0.3773(9) 0.0944(6) 1.1750(5) 0.031(2) Uani 1 1 d . . .
H47A H 0.3028 0.0328 1.2120 0.037 Uiso 1 1 calc R . .
H47B H 0.3364 0.1562 1.1858 0.037 Uiso 1 1 calc R . .
C48 C 0.3685(10) 0.1108(6) 1.0869(5) 0.0253(19) Uani 1 1 d . . .
C49 C 0.2135(11) 0.1072(7) 1.0501(5) 0.033(2) Uani 1 1 d . . .
H49A H 0.0907 0.0941 1.0784 0.040 Uiso 1 1 calc R . .
C50 C 0.2655(11) 0.1228(7) 0.9664(5) 0.036(2) Uani 1 1 d . . .
H50A H 0.1870 0.1214 0.9253 0.043 Uiso 1 1 calc R . .
C51 C 0.8984(10) 0.0315(7) 1.2976(5) 0.049(2) Uani 1 1 d . . .
H51A H 0.8714 -0.0311 1.2874 0.073 Uiso 1 1 calc R . .
H51B H 0.8629 0.0189 1.3556 0.073 Uiso 1 1 calc R . .
H51C H 1.0248 0.0485 1.2845 0.073 Uiso 1 1 calc R . .
C52 C 0.8276(13) 0.2214(7) 1.2550(6) 0.045(2) Uani 1 1 d . . .
H52A H 0.7588 0.2754 1.2187 0.068 Uiso 1 1 calc R . .
H52B H 0.9523 0.2429 1.2414 0.068 Uiso 1 1 calc R . .
H52C H 0.7899 0.2114 1.3123 0.068 Uiso 1 1 calc R . .
C53 C 0.4150(13) 0.3721(8) 0.8798(5) 0.055(3) Uani 1 1 d . . .
H53A H 0.4727 0.3496 0.8361 0.066 Uiso 1 1 calc R . .
C54 C 0.5239(12) 0.3691(7) 0.9386(5) 0.037(2) Uani 1 1 d . . .
H54A H 0.6448 0.3461 0.9284 0.045 Uiso 1 1 calc R . .
C55 C 0.5148(16) 0.4418(8) 0.9820(7) 0.072(3) Uani 1 1 d . . .
H55A H 0.5132 0.5140 0.9410 0.086 Uiso 1 1 calc R . .
H55B H 0.6221 0.4363 1.0096 0.086 Uiso 1 1 calc R . .
C56 C 0.3572(16) 0.4218(10) 1.0450(7) 0.080(4) Uani 1 1 d . . .
H56A H 0.3978 0.4064 1.0994 0.096 Uiso 1 1 calc R . .
H56B H 0.2906 0.4862 1.0315 0.096 Uiso 1 1 calc R . .
C57 C 0.2373(13) 0.3352(7) 1.0512(6) 0.048(3) Uani 1 1 d . . .
H57A H 0.1866 0.2917 1.1088 0.058 Uiso 1 1 calc R . .
C58 C 0.1342(14) 0.3382(8) 0.9940(7) 0.061(3) Uani 1 1 d . . .
H58A H 0.0218 0.2958 1.0173 0.073 Uiso 1 1 calc R . .
C59 C 0.1215(16) 0.4301(8) 0.9138(7) 0.087(4) Uani 1 1 d . . .
H59A H 0.0164 0.4187 0.8899 0.105 Uiso 1 1 calc R . .
H59B H 0.1054 0.4940 0.9256 0.105 Uiso 1 1 calc R . .
C60 C 0.2793(16) 0.4466(10) 0.8518(8) 0.117(6) Uani 1 1 d . . .
H60A H 0.2415 0.4424 0.8014 0.140 Uiso 1 1 calc R . .
H60B H 0.3302 0.5178 0.8369 0.140 Uiso 1 1 calc R . .
Co4 Co 0.89205(9) 0.70175(6) 0.16665(5) 0.0264(3) Uani 1 1 d . . .
O41 O 0.6327(7) 0.8533(4) -0.1050(3) 0.0308(13) Uani 1 1 d . . .
O42 O 0.3884(7) 0.8432(5) -0.0130(3) 0.0328(13) Uani 1 1 d . . .
C61 C 1.0215(11) 0.8459(7) 0.1099(6) 0.031(2) Uani 1 1 d . . .
H61A H 1.1456 0.8579 0.0832 0.037 Uiso 1 1 calc R . .
C62 C 0.8727(10) 0.8474(6) 0.0690(5) 0.028(2) Uani 1 1 d . . .
C63 C 0.8602(10) 0.8665(7) -0.0215(5) 0.032(2) Uani 1 1 d . . .
H63A H 0.8706 0.9421 -0.0556 0.039 Uiso 1 1 calc R . .
H63B H 0.9550 0.8314 -0.0425 0.039 Uiso 1 1 calc R . .
C64 C 0.6844(7) 0.8222(5) -0.0238(3) 0.0277(13) Uani 1 1 d . . .
H64A H 0.6796 0.7445 0.0041 0.033 Uiso 1 1 calc R . .
C65 C 0.4428(11) 0.8435(6) -0.0937(5) 0.032(2) Uani 1 1 d . . .
C66 C 0.5410(6) 0.8684(5) 0.0160(3) 0.0278(12) Uani 1 1 d . . .
H66A H 0.5604 0.9459 -0.0053 0.033 Uiso 1 1 calc R . .
C67 C 0.5327(10) 0.8239(7) 0.1081(4) 0.031(2) Uani 1 1 d . . .
H67A H 0.4830 0.7514 0.1309 0.038 Uiso 1 1 calc R . .
H67B H 0.4580 0.8661 0.1318 0.038 Uiso 1 1 calc R . .
C68 C 0.7227(9) 0.8265(6) 0.1282(5) 0.0244(19) Uani 1 1 d . . .
C69 C 0.7837(11) 0.8140(7) 0.2051(5) 0.032(2) Uani 1 1 d . . .
H69A H 0.7086 0.8011 0.2582 0.039 Uiso 1 1 calc R . .
C70 C 0.9702(11) 0.8310(7) 0.1906(6) 0.037(2) Uani 1 1 d . . .
H70A H 1.0493 0.8303 0.2320 0.045 Uiso 1 1 calc R . .
C71 C 0.3746(10) 0.9344(6) -0.1602(5) 0.0394(18) Uani 1 1 d . . .
H71A H 0.4143 0.9994 -0.1567 0.059 Uiso 1 1 calc R . .
H71B H 0.2461 0.9293 -0.1532 0.059 Uiso 1 1 calc R . .
H71C H 0.4190 0.9336 -0.2141 0.059 Uiso 1 1 calc R . .
C72 C 0.3846(13) 0.7397(8) -0.0929(6) 0.048(2) Uani 1 1 d . . .
H72A H 0.4333 0.6837 -0.0485 0.073 Uiso 1 1 calc R . .
H72B H 0.4263 0.7351 -0.1458 0.073 Uiso 1 1 calc R . .
H72C H 0.2561 0.7326 -0.0839 0.073 Uiso 1 1 calc R . .
C73 C 0.9678(12) 0.6159(7) 0.1012(5) 0.037(2) Uani 1 1 d . . .
H73A H 0.9985 0.6579 0.0411 0.045 Uiso 1 1 calc R . .
C74 C 1.1026(11) 0.6198(7) 0.1504(6) 0.041(2) Uani 1 1 d . . .
H74A H 1.2094 0.6637 0.1186 0.049 Uiso 1 1 calc R . .
C75 C 1.1353(13) 0.5335(8) 0.2282(7) 0.064(3) Uani 1 1 d . . .
H75A H 1.1915 0.4767 0.2149 0.077 Uiso 1 1 calc R . .
H75B H 1.2181 0.5594 0.2561 0.077 Uiso 1 1 calc R . .
C76 C 0.9731(13) 0.4913(8) 0.2851(6) 0.064(3) Uani 1 1 d . . .
H76A H 1.0011 0.4644 0.3426 0.077 Uiso 1 1 calc R . .
H76B H 0.9225 0.4326 0.2746 0.077 Uiso 1 1 calc R . .
C77 C 0.8363(13) 0.5780(8) 0.2729(6) 0.050(3) Uani 1 1 d . . .
H77A H 0.8010 0.5951 0.3223 0.061 Uiso 1 1 calc R . .
C78 C 0.7056(12) 0.5896(7) 0.2207(5) 0.045(2) Uani 1 1 d . . .
H78A H 0.5930 0.6147 0.2394 0.053 Uiso 1 1 calc R . .
C79 C 0.6829(12) 0.5231(8) 0.1719(6) 0.056(3) Uani 1 1 d . . .
H79A H 0.5894 0.5514 0.1360 0.067 Uiso 1 1 calc R . .
H79B H 0.6448 0.4514 0.2101 0.067 Uiso 1 1 calc R . .
C80 C 0.8498(14) 0.5193(7) 0.1195(6) 0.053(3) Uani 1 1 d . . .
H80A H 0.8211 0.5162 0.0672 0.064 Uiso 1 1 calc R . .
H80B H 0.9123 0.4557 0.1487 0.064 Uiso 1 1 calc R . .

loop_
_atom_site_aniso_label
_atom_site_aniso_U_11
_atom_site_aniso_U_22
_atom_site_aniso_U_33
_atom_site_aniso_U_23
_atom_site_aniso_U_13
_atom_site_aniso_U_12
Co1 0.0307(6) 0.0291(6) 0.0301(6) -0.0160(5) -0.0021(5) 0.0029(5)
O11 0.027(3) 0.059(4) 0.017(2) -0.004(2) 0.003(2) -0.005(2)
O12 0.024(3) 0.045(3) 0.028(3) -0.005(2) 0.003(2) 0.002(2)
C1 0.027(5) 0.035(5) 0.047(6) -0.023(5) 0.004(4) 0.004(4)
C2 0.023(4) 0.035(5) 0.035(5) -0.025(4) -0.002(4) -0.009(4)
C3 0.020(4) 0.061(6) 0.030(4) -0.029(4) 0.007(3) -0.009(4)
C4 0.026(3) 0.047(4) 0.029(3) -0.020(3) 0.000(2) -0.001(3)
C5 0.035(5) 0.040(6) 0.033(5) -0.004(4) -0.001(4) -0.005(4)
C6 0.023(3) 0.036(4) 0.025(3) -0.009(3) 0.003(2) -0.003(3)
C7 0.032(4) 0.030(4) 0.030(4) -0.009(4) 0.001(4) -0.007(3)
C8 0.035(5) 0.025(5) 0.031(5) -0.014(4) -0.001(4) -0.001(4)
C9 0.043(5) 0.018(4) 0.034(5) -0.005(4) -0.007(4) 0.003(4)
C10 0.030(5) 0.036(5) 0.056(6) -0.028(5) -0.017(4) 0.004(4)
C11 0.044(4) 0.090(7) 0.033(4) -0.012(4) -0.005(3) -0.012(4)
C12 0.076(6) 0.041(5) 0.042(4) -0.001(4) 0.003(4) 0.008(4)
C13 0.074(7) 0.020(5) 0.056(6) -0.016(4) 0.016(6) -0.025(4)
C14 0.032(5) 0.052(6) 0.087(7) -0.041(5) -0.013(5) -0.002(4)
C15 0.119(9) 0.084(7) 0.089(8) -0.049(6) -0.054(7) -0.011(7)
C16 0.094(7) 0.077(6) 0.067(6) -0.051(5) -0.041(5) 0.046(6)
C17 0.072(6) 0.055(5) 0.033(4) -0.031(4) 0.002(4) 0.013(4)
C18 0.037(5) 0.066(6) 0.052(5) -0.034(5) -0.007(4) 0.022(4)
C19 0.084(7) 0.046(5) 0.093(7) -0.036(5) -0.038(6) 0.049(5)
C20 0.117(9) 0.034(5) 0.104(8) -0.021(5) -0.023(7) 0.007(6)
Co2 0.0225(5) 0.0295(6) 0.0292(6) -0.0145(5) -0.0009(5) 0.0015(5)
O21 0.036(3) 0.050(3) 0.027(3) -0.014(2) 0.009(2) -0.010(2)
O22 0.025(3) 0.032(3) 0.026(3) -0.005(2) 0.000(2) -0.005(2)
C21 0.021(4) 0.038(5) 0.047(5) -0.029(4) -0.004(4) 0.000(4)
C22 0.027(4) 0.025(4) 0.033(5) -0.017(4) 0.002(4) 0.003(4)
C23 0.030(5) 0.052(6) 0.031(5) -0.023(4) 0.005(4) -0.001(4)
C24 0.029(3) 0.039(3) 0.014(3) -0.011(2) 0.002(2) -0.002(3)
C25 0.031(5) 0.033(5) 0.022(4) -0.006(4) 0.004(4) -0.003(4)
C26 0.025(3) 0.036(4) 0.029(3) -0.016(3) -0.001(2) -0.005(3)
C27 0.014(4) 0.035(5) 0.033(4) -0.009(4) 0.000(3) -0.005(3)
C28 0.022(4) 0.030(5) 0.031(5) -0.015(4) 0.000(4) -0.001(4)
C29 0.024(4) 0.035(5) 0.046(5) -0.017(5) -0.005(4) -0.007(4)
C30 0.041(5) 0.027(5) 0.048(6) -0.014(4) -0.007(4) 0.010(4)
C31 0.037(4) 0.059(5) 0.040(4) -0.020(4) -0.007(3) -0.008(3)
C32 0.063(5) 0.032(4) 0.051(5) -0.006(4) 0.015(4) -0.003(3)
C33 0.043(5) 0.048(5) 0.023(4) -0.017(4) -0.002(4) 0.002(4)
C34 0.043(5) 0.039(5) 0.036(4) -0.018(3) 0.005(3) -0.008(4)
C35 0.047(4) 0.080(6) 0.053(5) -0.030(4) -0.002(3) -0.011(4)
C36 0.054(5) 0.090(7) 0.044(5) -0.044(5) -0.007(4) -0.013(4)
C37 0.033(4) 0.062(6) 0.037(4) -0.018(4) 0.005(3) -0.001(3)
C38 0.035(5) 0.054(6) 0.055(5) -0.040(5) 0.008(4) -0.008(4)
C39 0.055(5) 0.079(7) 0.065(6) -0.047(5) 0.004(4) 0.012(5)
C40 0.059(5) 0.031(5) 0.085(6) -0.027(4) -0.008(4) 0.007(4)
Co3 0.0276(6) 0.0314(6) 0.0247(6) -0.0102(5) 0.0010(5) -0.0006(5)
O31 0.025(2) 0.060(3) 0.029(3) -0.025(2) 0.0044(19) -0.002(2)
O32 0.030(3) 0.048(3) 0.026(3) -0.015(3) 0.006(2) -0.005(2)
C41 0.035(5) 0.041(5) 0.036(5) -0.020(4) -0.002(4) 0.013(4)
C42 0.034(5) 0.037(5) 0.025(4) -0.018(4) -0.002(4) 0.002(4)
C43 0.023(4) 0.039(5) 0.035(5) -0.019(4) -0.004(4) 0.002(4)
C44 0.021(2) 0.038(3) 0.019(3) -0.012(3) 0.002(2) -0.002(2)
C45 0.019(4) 0.043(5) 0.027(4) -0.009(4) -0.004(3) -0.001(3)
C46 0.025(3) 0.028(3) 0.027(3) -0.010(3) -0.003(2) 0.002(3)
C47 0.018(4) 0.033(4) 0.028(4) 0.001(3) 0.004(3) 0.004(3)
C48 0.022(4) 0.025(4) 0.035(5) -0.020(4) -0.001(3) -0.004(3)
C49 0.028(4) 0.031(5) 0.035(5) -0.009(4) 0.004(4) -0.002(4)
C50 0.038(5) 0.039(5) 0.039(5) -0.023(4) -0.012(4) -0.001(4)
C51 0.045(4) 0.066(5) 0.034(4) -0.019(3) -0.003(3) 0.010(4)
C52 0.058(5) 0.036(5) 0.049(5) -0.025(4) -0.001(4) -0.012(4)
C53 0.066(6) 0.047(6) 0.026(5) 0.012(4) 0.003(4) -0.020(4)
C54 0.034(4) 0.030(5) 0.045(5) -0.010(4) -0.005(4) -0.009(4)
C55 0.107(8) 0.039(5) 0.078(7) -0.032(5) -0.011(6) -0.017(5)
C56 0.080(7) 0.106(10) 0.074(7) -0.055(7) -0.012(6) 0.021(7)
C57 0.055(5) 0.040(5) 0.046(6) -0.021(4) 0.018(5) 0.006(4)
C58 0.045(6) 0.050(6) 0.087(7) -0.030(5) 0.009(5) -0.002(5)
C59 0.122(10) 0.049(6) 0.087(7) -0.010(5) -0.058(7) 0.052(7)
C60 0.076(7) 0.111(10) 0.088(8) 0.050(7) -0.021(6) -0.025(6)
Co4 0.0237(6) 0.0310(6) 0.0246(6) -0.0113(5) -0.0006(5) -0.0017(5)
O41 0.025(3) 0.043(3) 0.023(3) -0.011(2) 0.000(2) 0.000(2)
O42 0.022(2) 0.054(3) 0.029(2) -0.023(2) -0.0004(19) -0.001(2)
C61 0.020(4) 0.029(5) 0.048(5) -0.019(4) -0.007(4) -0.002(3)
C62 0.029(4) 0.025(4) 0.026(4) -0.006(3) 0.001(4) 0.001(3)
C63 0.030(4) 0.041(5) 0.023(4) -0.011(4) 0.007(3) -0.005(4)
C64 0.031(3) 0.033(3) 0.020(3) -0.011(3) -0.006(2) 0.009(3)
C65 0.041(5) 0.030(4) 0.028(4) -0.019(3) 0.003(4) -0.002(4)
C66 0.019(3) 0.037(3) 0.030(3) -0.015(3) 0.001(2) 0.006(3)
C67 0.023(4) 0.047(5) 0.025(4) -0.017(4) 0.004(3) 0.005(4)
C68 0.013(4) 0.029(5) 0.032(5) -0.013(4) 0.001(3) -0.003(3)
C69 0.033(5) 0.046(6) 0.026(4) -0.023(4) 0.000(4) -0.007(4)
C70 0.031(5) 0.041(5) 0.050(6) -0.028(5) -0.008(4) 0.000(4)
C71 0.037(4) 0.041(4) 0.040(4) -0.013(3) -0.012(3) 0.009(3)
C72 0.051(5) 0.053(6) 0.047(5) -0.026(4) -0.004(4) 0.003(4)
C73 0.050(5) 0.029(5) 0.028(4) -0.008(4) 0.000(3) 0.006(4)
C74 0.028(4) 0.027(4) 0.059(5) -0.007(4) 0.001(4) 0.010(3)
C75 0.051(5) 0.056(6) 0.083(7) -0.021(5) -0.016(5) 0.007(4)
C76 0.058(5) 0.055(5) 0.053(5) 0.016(4) -0.031(4) -0.003(4)
C77 0.053(5) 0.065(6) 0.033(5) -0.019(5) 0.001(4) -0.016(4)
C78 0.037(5) 0.046(6) 0.039(5) -0.009(4) 0.013(4) -0.008(4)
C79 0.044(4) 0.057(5) 0.052(5) -0.005(4) 0.000(4) -0.011(4)
C80 0.074(6) 0.032(5) 0.060(5) -0.024(4) -0.007(5) -0.014(4)

loop_
_geom_bond_atom_site_label_1
_geom_bond_atom_site_label_2
_geom_bond_distance
_geom_bond_site_symmetry_2
_geom_bond_publ_flag
Co1 C18 1.973(8) . y
Co1 C17 1.998(8) . y
Co1 C13 2.013(8) . y
Co1 C14 2.019(10) . y
Co1 C9 2.033(9) . y
Co1 C10 2.076(9) . y
Co1 C1 2.082(8) . y
Co1 C2 2.119(8) . y
Co1 C8 2.129(9) . y
O11 C4 1.426(8) . ?
O11 C5 1.451(10) . ?
O12 C6 1.430(8) . ?
O12 C5 1.439(10) . ?
C1 C10 1.392(12) . y
C1 C2 1.442(13) . y
C1 H1A 1.0000 . ?
C2 C8 1.401(10) . y
C2 C3 1.508(12) . ?
C3 C4 1.518(10) . ?
C3 H3A 0.9900 . ?
C3 H3B 0.9900 . ?
C4 C6 1.497(7) . ?
C4 H4A 1.0000 . ?
C5 C12 1.488(13) . ?
C5 C11 1.509(14) . ?
C6 C7 1.507(9) . ?
C6 H6A 1.0000 . ?
C7 C8 1.508(12) . ?
C7 H7A 0.9900 . ?
C7 H7B 0.9900 . ?
C8 C9 1.443(12) . y
C9 C10 1.401(12) . y
C9 H9A 1.0000 . ?
C10 H10A 1.0000 . ?
C11 H11A 0.9800 . ?
C11 H11B 0.9800 . ?
C11 H11C 0.9800 . ?
C12 H12A 0.9800 . ?
C12 H12B 0.9800 . ?
C12 H12C 0.9800 . ?
C13 C14 1.386(14) . ?
C13 C20 1.484(15) . ?
C13 H13A 1.0000 . ?
C14 C15 1.516(14) . ?
C14 H14A 1.0000 . ?
C15 C16 1.485(14) . ?
C15 H15A 0.9900 . ?
C15 H15B 0.9900 . ?
C16 C17 1.507(14) . ?
C16 H16A 0.9900 . ?
C16 H16B 0.9900 . ?
C17 C18 1.377(13) . ?
C17 H17A 1.0000 . ?
C18 C19 1.525(14) . ?
C18 H18A 1.0000 . ?
C19 C20 1.501(14) . ?
C19 H19A 0.9900 . ?
C19 H19B 0.9900 . ?
C20 H20A 0.9900 . ?
C20 H20B 0.9900 . ?
Co2 C33 2.007(9) . y
Co2 C38 2.009(8) . y
Co2 C34 2.027(9) . y
Co2 C37 2.030(9) . y
Co2 C29 2.064(9) . y
Co2 C21 2.081(8) . y
Co2 C30 2.085(8) . y
Co2 C28 2.108(9) . y
Co2 C22 2.129(9) . y
O21 C24 1.427(8) . ?
O21 C25 1.437(10) . ?
O22 C25 1.428(10) . ?
O22 C26 1.436(8) . ?
C21 C30 1.406(12) . y
C21 C22 1.420(12) . y
C21 H21A 1.0000 . ?
C22 C28 1.426(10) . y
C22 C23 1.495(12) . ?
C23 C24 1.504(9) . ?
C23 H23A 0.9900 . ?
C23 H23B 0.9900 . ?
C24 C26 1.485(8) . ?
C24 H24A 1.0000 . ?
C25 C31 1.505(13) . ?
C25 C32 1.532(13) . ?
C26 C27 1.499(9) . ?
C26 H26A 1.0000 . ?
C27 C28 1.529(11) . ?
C27 H27A 0.9900 . ?
C27 H27B 0.9900 . ?
C28 C29 1.405(12) . y
C29 C30 1.431(12) . y
C29 H29A 1.0000 . ?
C30 H30A 1.0000 . ?
C31 H31A 0.9800 . ?
C31 H31B 0.9800 . ?
C31 H31C 0.9800 . ?
C32 H32A 0.9800 . ?
C32 H32B 0.9800 . ?
C32 H32C 0.9800 . ?
C33 C34 1.378(12) . ?
C33 C40 1.542(12) . ?
C33 H33A 1.0000 . ?
C34 C35 1.494(13) . ?
C34 H34A 1.0000 . ?
C35 C36 1.512(11) . ?
C35 H35A 0.9900 . ?
C35 H35B 0.9900 . ?
C36 C37 1.507(13) . ?
C36 H36A 0.9900 . ?
C36 H36B 0.9900 . ?
C37 C38 1.424(13) . ?
C37 H37A 1.0000 . ?
C38 C39 1.471(13) . ?
C38 H38A 1.0000 . ?
C39 C40 1.520(13) . ?
C39 H39A 0.9900 . ?
C39 H39B 0.9900 . ?
C40 H40A 0.9900 . ?
C40 H40B 0.9900 . ?
Co3 C54 2.001(9) . y
Co3 C57 2.003(9) . y
Co3 C58 2.005(10) . y
Co3 C53 2.018(8) . y
Co3 C41 2.055(9) . y
Co3 C50 2.072(9) . y
Co3 C49 2.082(9) . y
Co3 C48 2.108(8) . y
Co3 C42 2.125(8) . y
O31 C44 1.438(7) . ?
O31 C45 1.441(9) . ?
O32 C46 1.422(8) . ?
O32 C45 1.438(10) . ?
C41 C50 1.398(12) . y
C41 C42 1.411(13) . y
C41 H41A 1.0000 . ?
C42 C48 1.405(10) . y
C42 C43 1.493(12) . ?
C43 C44 1.515(9) . ?
C43 H43A 0.9900 . ?
C43 H43B 0.9900 . ?
C44 C46 1.480(7) . ?
C44 H44A 1.0000 . ?
C45 C52 1.487(12) . ?
C45 C51 1.515(12) . ?
C46 C47 1.532(9) . ?
C46 H46A 1.0000 . ?
C47 C48 1.497(11) . ?
C47 H47A 0.9900 . ?
C47 H47B 0.9900 . ?
C48 C49 1.427(13) . y
C49 C50 1.424(12) . y
C49 H49A 1.0000 . ?
C50 H50A 1.0000 . ?
C51 H51A 0.9800 . ?
C51 H51B 0.9800 . ?
C51 H51C 0.9800 . ?
C52 H52A 0.9800 . ?
C52 H52B 0.9800 . ?
C52 H52C 0.9800 . ?
C53 C54 1.393(14) . ?
C53 C60 1.455(15) . ?
C53 H53A 1.0000 . ?
C54 C55 1.481(14) . ?
C54 H54A 1.0000 . ?
C55 C56 1.500(15) . ?
C55 H55A 0.9900 . ?
C55 H55B 0.9900 . ?
C56 C57 1.480(16) . ?
C56 H56A 0.9900 . ?
C56 H56B 0.9900 . ?
C57 C58 1.341(15) . ?
C57 H57A 1.0000 . ?
C58 C59 1.518(15) . ?
C58 H58A 1.0000 . ?
C59 C60 1.497(16) . ?
C59 H59A 0.9900 . ?
C59 H59B 0.9900 . ?
C60 H60A 0.9900 . ?
C60 H60B 0.9900 . ?
Co4 C78 1.991(9) . y
Co4 C73 1.998(9) . y
Co4 C77 2.010(9) . y
Co4 C74 2.030(8) . y
Co4 C69 2.063(9) . y
Co4 C61 2.065(9) . y
Co4 C70 2.097(9) . y
Co4 C68 2.106(8) . y
Co4 C62 2.120(8) . y
O41 C64 1.435(7) . ?
O41 C65 1.448(10) . ?
O42 C66 1.425(8) . ?
O42 C65 1.441(9) . ?
C61 C70 1.373(12) . y
C61 C62 1.414(13) . y
C61 H61A 1.0000 . ?
C62 C68 1.419(10) . y
C62 C63 1.533(12) . ?
C63 C64 1.497(10) . ?
C63 H63A 0.9900 . ?
C63 H63B 0.9900 . ?
C64 C66 1.512(7) . ?
C64 H64A 1.0000 . ?
C65 C71 1.501(12) . ?
C65 C72 1.504(13) . ?
C66 C67 1.500(9) . ?
C66 H66A 1.0000 . ?
C67 C68 1.542(11) . ?
C67 H67A 0.9900 . ?
C67 H67B 0.9900 . ?
C68 C69 1.437(12) . y
C69 C70 1.430(12) . y
C69 H69A 1.0000 . ?
C70 H70A 1.0000 . ?
C71 H71A 0.9800 . ?
C71 H71B 0.9800 . ?
C71 H71C 0.9800 . ?
C72 H72A 0.9800 . ?
C72 H72B 0.9800 . ?
C72 H72C 0.9800 . ?
C73 C74 1.437(13) . ?
C73 C80 1.530(13) . ?
C73 H73A 1.0000 . ?
C74 C75 1.488(13) . ?
C74 H74A 1.0000 . ?
C75 C76 1.479(13) . ?
C75 H75A 0.9900 . ?
C75 H75B 0.9900 . ?
C76 C77 1.563(14) . ?
C76 H76A 0.9900 . ?
C76 H76B 0.9900 . ?
C77 C78 1.405(14) . ?
C77 H77A 1.0000 . ?
C78 C79 1.506(15) . ?
C78 H78A 1.0000 . ?
C79 C80 1.509(13) . ?
C79 H79A 0.9900 . ?
C79 H79B 0.9900 . ?
C80 H80A 0.9900 . ?
C80 H80B 0.9900 . ?
